data_1529268
loop_
_publ_author_name
'Atuchin, Victor'
'Chimitova, Olga'
'Adichtchev, S.'
'Bazarov, B.'
'Gavrilova, T.'
'Molokeev, Maxim'
'Surovtsev, N.'
'Bazarova, Zh.'

_publ_section_title
;
 Synthesis, structural and vibrational properties of microcrystalline
 beta-RbSm(MoO4)2
;
_journal_issue 0
_journal_name_full 'Materials Letters'
_journal_page_first 26
_journal_paper_doi 10.1016/j.matlet.2013.04.039
_journal_volume 106
_journal_year 2013
_chemical_formula_moiety
;
Mo2 O8 Sm, Rb
;
_chemical_formula_sum 'Mo2 O8 Rb Sm'
_chemical_formula_weight 555.71
_space_group_IT_number 60
_symmetry_cell_setting orthorhombic
_symmetry_space_group_name_Hall '-P 2n 2ab'
_symmetry_space_group_name_H-M 'P b c n'
_cell_angle_alpha 90.000000
_cell_angle_beta 90.000000
_cell_angle_gamma 90.000000
_cell_formula_units_Z 4
_cell_length_a 5.1431(2)
_cell_length_b 18.8195(7)
_cell_length_c 8.1641(3)
_cell_measurement_temperature 300
_cell_volume 790.21(5)
_diffrn_ambient_temperature 300
_diffrn_measurement_device_type
;
D8 ADVANCE Bruker
;
_diffrn_radiation_monochromator none
_diffrn_radiation_probe x-ray
_diffrn_radiation_type
;
 Cu K\a~1~~2~
;
_exptl_absorpt_coefficient_mu 88.297
_exptl_crystal_density_diffrn 4.671
_pd_char_colour
;
colourless
;
_pd_meas_2theta_range_inc 0.016
_pd_meas_2theta_range_max 99.9
_pd_meas_2theta_range_min 5
_pd_meas_scan_method step
_pd_proc_ls_pref_orient_corr
;
no correction
;
_pd_proc_ls_profile_function PearsonVII
_pd_proc_ls_prof_wR_factor 10.31
_pd_proc_number_of_points 5931
_pd_spec_mount_mode reflection
_refine_ls_R_I_factor 4.82
_refine_ls_shift/su_max 0.01000
_cod_data_source_file RbSmMoO42.cif
_cod_data_source_block a
_cod_original_sg_symbol_Hall '-P 2N 2AB           '
_cod_original_sg_symbol_H-M 'P B C N             '
_cod_original_formula_sum
;
Mo2 O8 Rb Sm
;
_cod_database_code 1529268
_cod_database_fobs_code 1529268

loop_
_symmetry_equiv_pos_site_id
_symmetry_equiv_pos_as_xyz
1 'x, y, z'
2 '1/2-x, 1/2-y, 1/2+z'
3 '1/2+x, 1/2-y, -z'
4 '-x, y, 1/2-z'
5 '-x, -y, -z'
6 '1/2+x, 1/2+y, 1/2-z'
7 '1/2-x, 1/2+y, z'
8 'x, -y, 1/2+z'

loop_
_atom_site_label
_atom_site_type_symbol
_atom_site_fract_x
_atom_site_fract_y
_atom_site_fract_z
_atom_site_U_iso_or_equiv
_atom_site_occupancy
Mo Mo 0.521(1) 0.0991(2) 0.9820(5) 0.023(2) 1.00000
Sm Sm 0.00000 0.0071(3) 0.25000 0.021(2) 1.00000
Rb Rb 0.50000 0.2694(4) 0.25000 0.030(2) 1.00000
O1 O 0.735(5) 0.101(2) 0.160(3) 0.022(4) 1.00000
O2 O 0.745(4) 0.089(2) 0.824(3) 0.022(4) 1.00000
O3 O 0.259(5) 0.034(1) 0.008(6) 0.022(4) 1.00000
O4 O 0.421(5) 0.185(1) 0.979(3) 0.022(4) 1.00000

loop_
_atom_type_symbol
_atom_type_scat_dispersion_real
_atom_type_scat_dispersion_imag
MO -0.09516 2.71760
SM -5.64798 12.25130
RB -0.49002 1.60052
O 0.04556 0.03205

loop_
_diffrn_radiation_wavelength
_diffrn_radiation_wavelength_wt
1.5406 1.0000
1.5443 0.5000

loop_
_geom_angle_atom_site_label_1
_geom_angle_atom_site_label_2
_geom_angle_atom_site_label_3
_geom_angle
_geom_angle_site_symmetry_1
_geom_angle_site_symmetry_3
O1 Mo O2 101.1(12) 1_556 1_555
O1 Mo O3 111.4(19) 1_556 1_556
O1 Mo O4 100.1(15) 1_556 1_555
O2 Mo O3 120.1(21) 1_555 1_556
O2 Mo O4 107.1(16) 1_555 1_555
O3 Mo O4 114.6(14) 1_556 1_555
O1 Sm O1 82.4(12) 1_455 4_655
O1 Sm O2 146.6(45) 1_455 5_656
O1 Sm O2 109.9(15) 1_455 8_454
O1 Sm O3 84.68(93) 1_455 1_555
O1 Sm O3 77.3(11) 1_455 4_555
O1 Sm O3 71.1(14) 1_455 5_555
O1 Sm O3 140.5(40) 1_455 8_555
O2 Sm O2 77.2(13) 5_656 8_454
O2 Sm O3 68.9(15) 5_656 1_555
O2 Sm O3 133.2(31) 5_656 4_555
O2 Sm O3 81.19(96) 5_656 5_555
O2 Sm O3 71.9(13) 5_656 8_555
O3 Sm O3 71.7(18) 1_555 5_555
O3 Sm O3 115.9(22) 1_555 8_555
O3 Sm O3 145.5(55) 5_555 8_555
O4 Rb O4 124.2(16) 1_554 2_554
O4 Rb O4 76.69(83) 1_554 3_556
O4 Rb O4 109.55(99) 1_554 4_656
O4 Rb O4 146.6(33) 2_554 3_556

loop_
_geom_bond_atom_site_label_1
_geom_bond_atom_site_label_2
_geom_bond_distance
_geom_bond_site_symmetry_2
Mo O1 1.823(25) 1_556
Mo O2 1.740(24) .
Mo O3 1.834(24) 1_556
Mo O4 1.697(20) .
Sm O1 2.350(33) 1_455
Sm O2 2.314(33) 5_656
Sm O3 2.436(42) .
Sm O3 2.609(42) 5_555
Rb O4 2.754(23) 1_554
Rb O4 2.987(25) 2_554
